data_2208645
loop_
_publ_author_name
'Bolte, Michael'
'Urschel, Birgit'
'M\"uller, Thomas'

_publ_section_title
;
 1-Hydroxy-2,5-bis(triisopropylsilyl)silole
;
_journal_coeditor_code KP2004
_journal_issue 4
_journal_name_full 'Acta Crystallographica Section E'
_journal_page_first o1235
_journal_page_last o1236
_journal_paper_doi 10.1107/S1600536806007112
_journal_volume 62
_journal_year 2006
_chemical_formula_iupac 'C22 H46 O Si3'
_chemical_formula_moiety 'C22 H46 O Si3'
_chemical_formula_sum 'C22 H46 O Si3'
_chemical_formula_weight 410.86
_chemical_name_systematic
;
1-Hydroxy-2,5-bis(triisopropylsilyl)silole
;
_space_group_IT_number 2
_symmetry_cell_setting triclinic
_symmetry_space_group_name_Hall '-P 1'
_symmetry_space_group_name_H-M 'P -1'
_atom_sites_solution_hydrogens geom
_atom_sites_solution_primary direct
_atom_sites_solution_secondary difmap
_audit_creation_method SHELXL-97
_cell_angle_alpha 110.596(8)
_cell_angle_beta 98.999(9)
_cell_angle_gamma 100.074(8)
_cell_formula_units_Z 2
_cell_length_a 7.8597(8)
_cell_length_b 13.5714(14)
_cell_length_c 13.6482(14)
_cell_measurement_reflns_used 13100
_cell_measurement_temperature 173(2)
_cell_measurement_theta_max 25.7
_cell_measurement_theta_min 3.5
_cell_volume 1303.7(3)
_computing_cell_refinement X-AREA
_computing_data_collection 'X-AREA (Stoe & Cie, 2001)'
_computing_data_reduction X-AREA
_computing_molecular_graphics 'XP in SHELXTL-Plus (Sheldrick, 1991) and PLATON (Spek, 2003)'
_computing_publication_material 'SHELXL97 and PLATON'
_computing_structure_refinement 'SHELXL97 (Sheldrick, 1997)'
_computing_structure_solution 'SHELXS97 (Sheldrick, 1990)'
_diffrn_ambient_temperature 173(2)
_diffrn_measured_fraction_theta_full 0.987
_diffrn_measured_fraction_theta_max 0.974
_diffrn_measurement_device_type 'Stoe IPDS-II two-circle'
_diffrn_measurement_method \w
_diffrn_radiation_monochromator graphite
_diffrn_radiation_source 'fine-focus sealed tube'
_diffrn_radiation_type MoK\a
_diffrn_radiation_wavelength 0.71073
_diffrn_reflns_av_R_equivalents 0.0775
_diffrn_reflns_av_sigmaI/netI 0.0588
_diffrn_reflns_limit_h_max 9
_diffrn_reflns_limit_h_min -9
_diffrn_reflns_limit_k_max 14
_diffrn_reflns_limit_k_min -16
_diffrn_reflns_limit_l_max 16
_diffrn_reflns_limit_l_min -16
_diffrn_reflns_number 13100
_diffrn_reflns_theta_full 25.00
_diffrn_reflns_theta_max 25.66
_diffrn_reflns_theta_min 3.51
_diffrn_standards_decay_% 0
_diffrn_standards_interval_time 0
_diffrn_standards_number 0
_exptl_absorpt_coefficient_mu 0.191
_exptl_absorpt_correction_T_max 0.9712
_exptl_absorpt_correction_T_min 0.9276
_exptl_absorpt_correction_type multi-scan
_exptl_absorpt_process_details '(MULABS; Spek, 2003; Blessing, 1995)'
_exptl_crystal_colour colourless
_exptl_crystal_density_diffrn 1.047
_exptl_crystal_density_method 'not measured'
_exptl_crystal_description rod
_exptl_crystal_F_000 456
_exptl_crystal_size_max 0.40
_exptl_crystal_size_mid 0.20
_exptl_crystal_size_min 0.10
_refine_diff_density_max 0.403
_refine_diff_density_min -0.516
_refine_ls_extinction_method none
_refine_ls_goodness_of_fit_ref 1.031
_refine_ls_hydrogen_treatment constr
_refine_ls_matrix_type full
_refine_ls_number_parameters 245
_refine_ls_number_reflns 4844
_refine_ls_number_restraints 0
_refine_ls_restrained_S_all 1.031
_refine_ls_R_factor_all 0.0619
_refine_ls_R_factor_gt 0.0534
_refine_ls_shift/su_max 0.001
_refine_ls_shift/su_mean 0.000
_refine_ls_structure_factor_coef Fsqd
_refine_ls_weighting_details 'calc w=1/[\s^2^(Fo^2^)+(0.083P)^2^+0.5074P] where P=(Fo^2^+2Fc^2^)/3'
_refine_ls_weighting_scheme calc
_refine_ls_wR_factor_gt 0.1407
_refine_ls_wR_factor_ref 0.1466
_reflns_number_gt 4178
_reflns_number_total 4844
_reflns_threshold_expression I>2\s(I)
_cod_data_source_file kp2004.cif
_cod_data_source_block I
_cod_depositor_comments
;
The following automatic conversions were performed:
'_symmetry_cell_setting' value 'Triclinic' changed to 'triclinic'
according to '/home/saulius/struct/CIF-dictionaries/cif_core.dic'
dictionary named 'cif_core.dic' version 2.4.1 from 2010-06-29.

Automatic conversion script
Id: cif_fix_enum 1527 2010-12-29 10:47:43Z saulius 

The following automatic conversions were performed:

'_symmetry_cell_setting' value 'Triclinic' changed to 'triclinic'
according to /home/saulius/struct/CIF-dictionaries/cif_core.dic
dictionary named 'cif_core.dic' version 2.4.1 from 2010-06-29.

Automatic conversion script
Id: cif_fix_values 1715 2011-07-08 13:25:40Z adriana 
;
_cod_database_code 2208645
_cod_database_fobs_code 2208645

loop_
_symmetry_equiv_pos_as_xyz
'x, y, z'
'-x, -y, -z'

loop_
_atom_site_type_symbol
_atom_site_label
_atom_site_fract_x
_atom_site_fract_y
_atom_site_fract_z
_atom_site_U_iso_or_equiv
_atom_site_adp_type
_atom_site_calc_flag
_atom_site_refinement_flags
_atom_site_occupancy
_atom_site_disorder_assembly
_atom_site_disorder_group
C C1 0.6733(3) 0.59945(16) 0.31688(17) 0.0266(4) Uani d . 1 A .
Si Si2 0.64001(11) 0.49159(6) 0.17915(5) 0.0422(2) Uani d . 1 . .
H H2 0.4580 0.4408 0.1478 0.051 Uiso d PR 0.537(5) A 1
H H2' 0.7589 0.5361 0.1305 0.051 Uiso d PR 0.463(5) A 2
O O2 0.6797(6) 0.5176(3) 0.0822(3) 0.0579(14) Uani d P 0.537(5) A 1
O O2' 0.4635(6) 0.4464(4) 0.0952(3) 0.0624(16) Uani d P 0.463(5) A 2
C C3 0.7491(3) 0.39766(16) 0.22434(16) 0.0260(4) Uani d . 1 A .
C C4 0.7979(3) 0.45076(18) 0.33284(17) 0.0328(5) Uani d . 1 . .
H H4 0.8568 0.4201 0.3767 0.039 Uiso calc R 1 A .
C C5 0.7571(3) 0.55841(18) 0.38208(17) 0.0340(5) Uani d . 1 A .
H H5 0.7894 0.5974 0.4580 0.041 Uiso calc R 1 . .
Si Si1 0.61149(7) 0.73275(4) 0.36416(4) 0.02483(17) Uani d . 1 . .
C C11 0.7567(3) 0.82096(17) 0.50385(17) 0.0312(5) Uani d . 1 A .
H H11 0.7403 0.7768 0.5484 0.037 Uiso calc R 1 . .
C C12 0.9567(3) 0.8478(2) 0.5088(2) 0.0433(6) Uani d . 1 . .
H H12A 0.9917 0.7806 0.4731 0.065 Uiso calc R 1 A .
H H12B 1.0235 0.8825 0.5842 0.065 Uiso calc R 1 . .
H H12C 0.9826 0.8973 0.4723 0.065 Uiso calc R 1 . .
C C13 0.6977(4) 0.92563(19) 0.5603(2) 0.0418(6) Uani d . 1 . .
H H13A 0.5701 0.9069 0.5567 0.063 Uiso calc R 1 A .
H H13B 0.7220 0.9755 0.5240 0.063 Uiso calc R 1 . .
H H13C 0.7639 0.9607 0.6358 0.063 Uiso calc R 1 . .
C C14 0.3698(3) 0.70783(19) 0.37415(19) 0.0350(5) Uani d . 1 A .
H H14 0.3423 0.7804 0.4031 0.042 Uiso calc R 1 . .
C C15 0.3393(4) 0.6530(2) 0.4536(2) 0.0487(7) Uani d . 1 . .
H H15A 0.4234 0.6958 0.5233 0.073 Uiso calc R 1 A .
H H15B 0.3577 0.5796 0.4252 0.073 Uiso calc R 1 . .
H H15C 0.2174 0.6488 0.4628 0.073 Uiso calc R 1 . .
C C16 0.2395(3) 0.6416(3) 0.2646(2) 0.0503(7) Uani d . 1 . .
H H16A 0.2593 0.6773 0.2148 0.076 Uiso calc R 1 A .
H H16B 0.1172 0.6368 0.2733 0.076 Uiso calc R 1 . .
H H16C 0.2584 0.5683 0.2357 0.076 Uiso calc R 1 . .
C C17 0.6332(3) 0.79217(18) 0.25826(18) 0.0324(5) Uani d . 1 A .
H H17 0.5527 0.7366 0.1894 0.039 Uiso calc R 1 . .
C C18 0.8194(4) 0.8111(2) 0.2356(2) 0.0466(6) Uani d . 1 . .
H H18A 0.8617 0.7448 0.2223 0.070 Uiso calc R 1 A .
H H18B 0.9017 0.8709 0.2980 0.070 Uiso calc R 1 . .
H H18C 0.8134 0.8295 0.1721 0.070 Uiso calc R 1 . .
C C19 0.5666(4) 0.8962(2) 0.2788(2) 0.0477(6) Uani d . 1 . .
H H19A 0.4476 0.8840 0.2926 0.072 Uiso calc R 1 A .
H H19B 0.5616 0.9148 0.2154 0.072 Uiso calc R 1 . .
H H19C 0.6482 0.9561 0.3415 0.072 Uiso calc R 1 . .
Si Si3 0.78787(7) 0.26182(4) 0.14893(4) 0.02380(16) Uani d . 1 . .
C C31 0.9736(3) 0.23841(18) 0.23855(18) 0.0313(5) Uani d . 1 A .
H H31 0.9370 0.2483 0.3077 0.038 Uiso calc R 1 . .
C C32 1.1531(3) 0.3219(2) 0.2685(2) 0.0424(6) Uani d . 1 . .
H H32A 1.1357 0.3955 0.2970 0.064 Uiso calc R 1 A .
H H32B 1.2006 0.3110 0.2043 0.064 Uiso calc R 1 . .
H H32C 1.2371 0.3121 0.3234 0.064 Uiso calc R 1 . .
C C33 0.9976(4) 0.1211(2) 0.1934(2) 0.0439(6) Uani d . 1 . .
H H33A 0.8825 0.0691 0.1748 0.066 Uiso calc R 1 A .
H H33B 1.0812 0.1107 0.2480 0.066 Uiso calc R 1 . .
H H33C 1.0444 0.1094 0.1288 0.066 Uiso calc R 1 . .
C C34 0.5781(3) 0.15260(16) 0.12166(18) 0.0293(5) Uani d . 1 A .
H H34 0.6037 0.0806 0.0852 0.035 Uiso calc R 1 . .
C C35 0.5298(3) 0.1545(2) 0.2273(2) 0.0386(5) Uani d . 1 . .
H H35A 0.6323 0.1495 0.2748 0.058 Uiso calc R 1 A .
H H35B 0.4292 0.0927 0.2113 0.058 Uiso calc R 1 . .
H H35C 0.4971 0.2224 0.2631 0.058 Uiso calc R 1 . .
C C36 0.4197(3) 0.1606(2) 0.0454(2) 0.0374(5) Uani d . 1 . .
H H36A 0.4528 0.1587 -0.0214 0.056 Uiso calc R 1 A .
H H36B 0.3872 0.2288 0.0802 0.056 Uiso calc R 1 . .
H H36C 0.3181 0.0992 0.0288 0.056 Uiso calc R 1 . .
C C37 0.8304(3) 0.25987(18) 0.01488(17) 0.0313(5) Uani d . 1 A .
H H37 0.7232 0.2753 -0.0212 0.038 Uiso calc R 1 . .
C C38 0.8412(4) 0.1474(2) -0.0627(2) 0.0466(6) Uani d . 1 . .
H H38A 0.7384 0.0916 -0.0681 0.070 Uiso calc R 1 A .
H H38B 0.9509 0.1309 -0.0350 0.070 Uiso calc R 1 . .
H H38C 0.8414 0.1484 -0.1341 0.070 Uiso calc R 1 . .
C C39 0.9895(3) 0.3487(2) 0.0234(2) 0.0438(6) Uani d . 1 . .
H H39A 0.9808 0.4195 0.0725 0.066 Uiso calc R 1 A .
H H39B 0.9889 0.3500 -0.0480 0.066 Uiso calc R 1 . .
H H39C 1.1002 0.3333 0.0512 0.066 Uiso calc R 1 . .

loop_
_atom_site_aniso_label
_atom_site_aniso_U_11
_atom_site_aniso_U_22
_atom_site_aniso_U_33
_atom_site_aniso_U_12
_atom_site_aniso_U_13
_atom_site_aniso_U_23
C1 0.0285(10) 0.0220(10) 0.0303(10) 0.0113(8) 0.0083(8) 0.0083(8)
Si2 0.0648(5) 0.0324(4) 0.0283(3) 0.0319(3) 0.0001(3) 0.0059(3)
O2 0.101(3) 0.057(2) 0.0270(17) 0.047(2) 0.0096(18) 0.0191(16)
O2' 0.067(3) 0.055(3) 0.045(2) 0.031(2) -0.020(2) 0.001(2)
C3 0.0263(10) 0.0226(10) 0.0298(10) 0.0098(8) 0.0068(8) 0.0092(8)
C4 0.0473(13) 0.0268(11) 0.0299(11) 0.0227(10) 0.0078(9) 0.0117(9)
C5 0.0515(14) 0.0261(11) 0.0258(10) 0.0210(10) 0.0091(9) 0.0064(9)
Si1 0.0276(3) 0.0197(3) 0.0291(3) 0.0126(2) 0.0085(2) 0.0079(2)
C11 0.0373(12) 0.0242(11) 0.0329(11) 0.0136(9) 0.0087(9) 0.0091(9)
C12 0.0374(13) 0.0362(13) 0.0460(14) 0.0083(10) 0.0039(11) 0.0068(11)
C13 0.0520(15) 0.0291(12) 0.0371(13) 0.0182(11) 0.0073(11) 0.0021(10)
C14 0.0308(11) 0.0327(12) 0.0430(13) 0.0149(9) 0.0142(10) 0.0108(10)
C15 0.0424(14) 0.0570(17) 0.0466(15) 0.0077(12) 0.0184(12) 0.0189(13)
C16 0.0311(13) 0.0601(18) 0.0563(16) 0.0132(12) 0.0050(11) 0.0199(14)
C17 0.0413(12) 0.0261(11) 0.0343(11) 0.0181(9) 0.0116(9) 0.0113(9)
C18 0.0504(15) 0.0488(15) 0.0567(16) 0.0202(12) 0.0254(13) 0.0305(13)
C19 0.0721(18) 0.0395(14) 0.0474(14) 0.0347(13) 0.0200(13) 0.0233(12)
Si3 0.0248(3) 0.0205(3) 0.0267(3) 0.0123(2) 0.0073(2) 0.0063(2)
C31 0.0338(11) 0.0292(11) 0.0349(11) 0.0181(9) 0.0089(9) 0.0120(9)
C32 0.0318(12) 0.0456(14) 0.0494(14) 0.0153(11) 0.0018(10) 0.0187(12)
C33 0.0502(15) 0.0363(13) 0.0502(15) 0.0294(12) 0.0085(12) 0.0154(11)
C34 0.0289(10) 0.0191(10) 0.0375(11) 0.0109(8) 0.0096(9) 0.0051(9)
C35 0.0372(12) 0.0343(12) 0.0480(14) 0.0098(10) 0.0146(11) 0.0182(11)
C36 0.0288(11) 0.0368(13) 0.0409(12) 0.0093(10) 0.0068(9) 0.0084(10)
C37 0.0298(11) 0.0340(12) 0.0304(11) 0.0140(9) 0.0088(9) 0.0092(9)
C38 0.0541(15) 0.0450(15) 0.0357(13) 0.0199(12) 0.0177(11) 0.0032(11)
C39 0.0422(14) 0.0505(15) 0.0387(13) 0.0085(12) 0.0137(11) 0.0173(12)

loop_
_atom_type_symbol
_atom_type_description
_atom_type_scat_dispersion_real
_atom_type_scat_dispersion_imag
_atom_type_scat_source
C C 0.0033 0.0016 'International Tables Vol C Tables 4.2.6.8 and 6.1.1.4'
H H 0.0000 0.0000 'International Tables Vol C Tables 4.2.6.8 and 6.1.1.4'
O O 0.0106 0.0060 'International Tables Vol C Tables 4.2.6.8 and 6.1.1.4'
Si Si 0.0817 0.0704 'International Tables Vol C Tables 4.2.6.8 and 6.1.1.4'

loop_
_geom_angle_atom_site_label_1
_geom_angle_atom_site_label_2
_geom_angle_atom_site_label_3
_geom_angle
C5 C1 Si1 124.84(16)
C5 C1 Si2 102.90(14)
Si1 C1 Si2 132.26(12)
O2' Si2 O2 75.0(3)
O2' Si2 C3 119.94(19)
O2 Si2 C3 121.28(15)
O2' Si2 C1 123.53(19)
O2 Si2 C1 122.86(16)
C3 Si2 C1 96.46(9)
O2 Si2 H2 104.5
C3 Si2 H2 104.9
C1 Si2 H2 104.9
O2' Si2 H2' 104.5
C3 Si2 H2' 105.3
C1 Si2 H2' 105.3
H2 Si2 H2' 134.0
Si2 O2 H2' 64.6
Si2 O2' H2 66.0
C4 C3 Si2 103.03(15)
C4 C3 Si3 124.54(16)
Si2 C3 Si3 132.42(12)
C3 C4 C5 118.68(19)
C3 C4 H4 120.7
C5 C4 H4 120.7
C1 C5 C4 118.92(19)
C1 C5 H5 120.5
C4 C5 H5 120.5
C1 Si1 C11 108.47(10)
C1 Si1 C17 107.44(9)
C11 Si1 C17 114.84(10)
C1 Si1 C14 109.02(10)
C11 Si1 C14 108.30(10)
C17 Si1 C14 108.65(11)
C12 C11 C13 110.61(19)
C12 C11 Si1 114.38(15)
C13 C11 Si1 113.59(16)
C12 C11 H11 105.8
C13 C11 H11 105.8
Si1 C11 H11 105.8
C11 C12 H12A 109.5
C11 C12 H12B 109.5
H12A C12 H12B 109.5
C11 C12 H12C 109.5
H12A C12 H12C 109.5
H12B C12 H12C 109.5
C11 C13 H13A 109.5
C11 C13 H13B 109.5
H13A C13 H13B 109.5
C11 C13 H13C 109.5
H13A C13 H13C 109.5
H13B C13 H13C 109.5
C16 C14 C15 110.0(2)
C16 C14 Si1 112.77(16)
C15 C14 Si1 111.70(17)
C16 C14 H14 107.3
C15 C14 H14 107.3
Si1 C14 H14 107.3
C14 C15 H15A 109.5
C14 C15 H15B 109.5
H15A C15 H15B 109.5
C14 C15 H15C 109.5
H15A C15 H15C 109.5
H15B C15 H15C 109.5
C14 C16 H16A 109.5
C14 C16 H16B 109.5
H16A C16 H16B 109.5
C14 C16 H16C 109.5
H16A C16 H16C 109.5
H16B C16 H16C 109.5
C18 C17 C19 109.5(2)
C18 C17 Si1 115.19(17)
C19 C17 Si1 113.95(15)
C18 C17 H17 105.8
C19 C17 H17 105.8
Si1 C17 H17 105.8
C17 C18 H18A 109.5
C17 C18 H18B 109.5
H18A C18 H18B 109.5
C17 C18 H18C 109.5
H18A C18 H18C 109.5
H18B C18 H18C 109.5
C17 C19 H19A 109.5
C17 C19 H19B 109.5
H19A C19 H19B 109.5
C17 C19 H19C 109.5
H19A C19 H19C 109.5
H19B C19 H19C 109.5
C3 Si3 C31 108.25(10)
C3 Si3 C34 108.57(9)
C31 Si3 C34 107.87(10)
C3 Si3 C37 107.76(10)
C31 Si3 C37 115.50(10)
C34 Si3 C37 108.72(10)
C32 C31 C33 110.48(19)
C32 C31 Si3 113.88(16)
C33 C31 Si3 113.33(16)
C32 C31 H31 106.2
C33 C31 H31 106.2
Si3 C31 H31 106.2
C31 C32 H32A 109.5
C31 C32 H32B 109.5
H32A C32 H32B 109.5
C31 C32 H32C 109.5
H32A C32 H32C 109.5
H32B C32 H32C 109.5
C31 C33 H33A 109.5
C31 C33 H33B 109.5
H33A C33 H33B 109.5
C31 C33 H33C 109.5
H33A C33 H33C 109.5
H33B C33 H33C 109.5
C36 C34 C35 110.73(18)
C36 C34 Si3 112.48(15)
C35 C34 Si3 111.32(15)
C36 C34 H34 107.3
C35 C34 H34 107.3
Si3 C34 H34 107.3
C34 C35 H35A 109.5
C34 C35 H35B 109.5
H35A C35 H35B 109.5
C34 C35 H35C 109.5
H35A C35 H35C 109.5
H35B C35 H35C 109.5
C34 C36 H36A 109.5
C34 C36 H36B 109.5
H36A C36 H36B 109.5
C34 C36 H36C 109.5
H36A C36 H36C 109.5
H36B C36 H36C 109.5
C39 C37 C38 110.28(19)
C39 C37 Si3 115.04(16)
C38 C37 Si3 113.69(17)
C39 C37 H37 105.6
C38 C37 H37 105.6
Si3 C37 H37 105.6
C37 C38 H38A 109.5
C37 C38 H38B 109.5
H38A C38 H38B 109.5
C37 C38 H38C 109.5
H38A C38 H38C 109.5
H38B C38 H38C 109.5
C37 C39 H39A 109.5
C37 C39 H39B 109.5
H39A C39 H39B 109.5
C37 C39 H39C 109.5
H39A C39 H39C 109.5
H39B C39 H39C 109.5

loop_
_geom_bond_atom_site_label_1
_geom_bond_atom_site_label_2
_geom_bond_distance
_geom_bond_publ_flag
C1 C5 1.353(3) y
C1 Si1 1.873(2) y
C1 Si2 1.877(2) y
Si2 O2' 1.525(4) ?
Si2 O2 1.546(3) ?
Si2 C3 1.874(2) y
Si2 H2 1.4000 ?
Si2 H2' 1.4001 ?
C3 C4 1.354(3) y
C3 Si3 1.873(2) y
C4 C5 1.493(3) y
C4 H4 0.9500 ?
C5 H5 0.9500 ?
Si1 C11 1.899(2) ?
Si1 C17 1.902(2) ?
Si1 C14 1.905(2) ?
C11 C12 1.535(3) ?
C11 C13 1.548(3) ?
C11 H11 1.0000 ?
C12 H12A 0.9800 ?
C12 H12B 0.9800 ?
C12 H12C 0.9800 ?
C13 H13A 0.9800 ?
C13 H13B 0.9800 ?
C13 H13C 0.9800 ?
C14 C16 1.531(4) ?
C14 C15 1.540(3) ?
C14 H14 1.0000 ?
C15 H15A 0.9800 ?
C15 H15B 0.9800 ?
C15 H15C 0.9800 ?
C16 H16A 0.9800 ?
C16 H16B 0.9800 ?
C16 H16C 0.9800 ?
C17 C18 1.540(3) ?
C17 C19 1.540(3) ?
C17 H17 1.0000 ?
C18 H18A 0.9800 ?
C18 H18B 0.9800 ?
C18 H18C 0.9800 ?
C19 H19A 0.9800 ?
C19 H19B 0.9800 ?
C19 H19C 0.9800 ?
Si3 C31 1.899(2) ?
Si3 C34 1.902(2) ?
Si3 C37 1.903(2) ?
C31 C32 1.541(3) ?
C31 C33 1.549(3) ?
C31 H31 1.0000 ?
C32 H32A 0.9800 ?
C32 H32B 0.9800 ?
C32 H32C 0.9800 ?
C33 H33A 0.9800 ?
C33 H33B 0.9800 ?
C33 H33C 0.9800 ?
C34 C36 1.538(3) ?
C34 C35 1.541(3) ?
C34 H34 1.0000 ?
C35 H35A 0.9800 ?
C35 H35B 0.9800 ?
C35 H35C 0.9800 ?
C36 H36A 0.9800 ?
C36 H36B 0.9800 ?
C36 H36C 0.9800 ?
C37 C39 1.536(3) ?
C37 C38 1.547(3) ?
C37 H37 1.0000 ?
C38 H38A 0.9800 ?
C38 H38B 0.9800 ?
C38 H38C 0.9800 ?
C39 H39A 0.9800 ?
C39 H39B 0.9800 ?
C39 H39C 0.9800 ?

loop_
_geom_torsion_atom_site_label_1
_geom_torsion_atom_site_label_2
_geom_torsion_atom_site_label_3
_geom_torsion_atom_site_label_4
_geom_torsion
C5 C1 Si2 O2' 132.1(3)
Si1 C1 Si2 O2' -47.3(3)
C5 C1 Si2 O2 -134.6(2)
Si1 C1 Si2 O2 46.0(3)
C5 C1 Si2 C3 -0.56(17)
Si1 C1 Si2 C3 -179.98(15)
O2' Si2 C3 C4 -134.5(3)
O2 Si2 C3 C4 135.5(2)
C1 Si2 C3 C4 0.49(16)
O2' Si2 C3 Si3 44.6(3)
O2 Si2 C3 Si3 -45.3(3)
C1 Si2 C3 Si3 179.62(15)
Si2 C3 C4 C5 -0.3(3)
Si3 C3 C4 C5 -179.52(16)
Si1 C1 C5 C4 179.97(16)
Si2 C1 C5 C4 0.5(3)
C3 C4 C5 C1 -0.1(3)
C5 C1 Si1 C11 21.3(2)
Si2 C1 Si1 C11 -159.40(14)
C5 C1 Si1 C17 146.0(2)
Si2 C1 Si1 C17 -34.71(18)
C5 C1 Si1 C14 -96.4(2)
Si2 C1 Si1 C14 82.87(17)
C1 Si1 C11 C12 61.57(19)
C17 Si1 C11 C12 -58.62(19)
C14 Si1 C11 C12 179.76(17)
C1 Si1 C11 C13 -170.14(16)
C17 Si1 C11 C13 69.67(19)
C14 Si1 C11 C13 -51.95(19)
C1 Si1 C14 C16 -64.9(2)
C11 Si1 C14 C16 177.30(18)
C17 Si1 C14 C16 51.9(2)
C1 Si1 C14 C15 59.69(19)
C11 Si1 C14 C15 -58.15(19)
C17 Si1 C14 C15 176.49(16)
C1 Si1 C17 C18 -58.8(2)
C11 Si1 C17 C18 61.9(2)
C14 Si1 C17 C18 -176.64(17)
C1 Si1 C17 C19 173.46(18)
C11 Si1 C17 C19 -65.8(2)
C14 Si1 C17 C19 55.6(2)
C4 C3 Si3 C31 -20.9(2)
Si2 C3 Si3 C31 160.11(14)
C4 C3 Si3 C34 95.9(2)
Si2 C3 Si3 C34 -83.05(16)
C4 C3 Si3 C37 -146.49(19)
Si2 C3 Si3 C37 34.54(18)
C3 Si3 C31 C32 -62.22(18)
C34 Si3 C31 C32 -179.52(15)
C37 Si3 C31 C32 58.65(19)
C3 Si3 C31 C33 170.36(16)
C34 Si3 C31 C33 53.06(18)
C37 Si3 C31 C33 -68.77(19)
C3 Si3 C34 C36 65.36(17)
C31 Si3 C34 C36 -177.55(14)
C37 Si3 C34 C36 -51.61(17)
C3 Si3 C34 C35 -59.58(17)
C31 Si3 C34 C35 57.50(17)
C37 Si3 C34 C35 -176.56(15)
C3 Si3 C37 C39 58.79(19)
C31 Si3 C37 C39 -62.3(2)
C34 Si3 C37 C39 176.29(16)
C3 Si3 C37 C38 -172.70(17)
C31 Si3 C37 C38 66.2(2)
C34 Si3 C37 C38 -55.20(19)
